data_7712170
loop_
_publ_author_name
'Li, Xi-Li'
'Li, Yanan'
'Wang, Ailing'
'Gao, Congli'
'Cui, Minghui'
'Liu, Cai-Ming'
'Zhou, Liming'

_publ_section_title
;
 Two temperature-induced 1D Cu<sup>II</sup> chain enantiomeric pairs
 showing different magnetic properties and nonlinear optical responses.
;
_journal_issue 8
_journal_name_full 'Dalton transactions (Cambridge, England : 2003)'
_journal_page_first 2440
_journal_page_last 2447
_journal_paper_doi 10.1039/d2dt03787d
_journal_volume 52
_journal_year 2023
_chemical_absolute_configuration rmad
_chemical_formula_moiety 'C16 H17 Cu N5 O6'
_chemical_formula_sum 'C16 H17 Cu N5 O6'
_chemical_formula_weight 438.88
_space_group_crystal_system orthorhombic
_space_group_IT_number 19
_space_group_name_Hall 'P 2ac 2ab'
_space_group_name_H-M_alt 'P 21 21 21'
_atom_sites_solution_hydrogens geom
_atom_sites_solution_primary direct
_atom_sites_solution_secondary difmap
_audit_creation_method SHELXL-2014/7
_audit_update_record
;
2023-01-13 deposited with the CCDC.	2023-01-18 downloaded from the CCDC.
;
_cell_angle_alpha 90
_cell_angle_beta 90
_cell_angle_gamma 90
_cell_formula_units_Z 4
_cell_length_a 11.307(3)
_cell_length_b 12.101(3)
_cell_length_c 13.657(3)
_cell_measurement_reflns_used 3512
_cell_measurement_temperature 296(2)
_cell_measurement_theta_max 27.41
_cell_measurement_theta_min 2.88
_cell_volume 1868.6(8)
_computing_cell_refinement APEX2
_computing_data_collection 'APEX2 (Bruker, 2013)'
_computing_data_reduction APEX2
_computing_structure_refinement 'SHELXL-2014/7 (Sheldrick, 2014)'
_computing_structure_solution 'SHELXS (Bruker, 2000)'
_diffrn_ambient_temperature 296(2)
_diffrn_measured_fraction_theta_full 0.999
_diffrn_measured_fraction_theta_max 0.980
_diffrn_measurement_device_type 'PHOTON 100 CMOS detector'
_diffrn_measurement_method 'omega scan'
_diffrn_radiation_type MoK\a
_diffrn_radiation_wavelength 0.71073
_diffrn_reflns_av_R_equivalents 0.0596
_diffrn_reflns_av_unetI/netI 0.0576
_diffrn_reflns_Laue_measured_fraction_full 0.999
_diffrn_reflns_Laue_measured_fraction_max 0.980
_diffrn_reflns_limit_h_max 14
_diffrn_reflns_limit_h_min -14
_diffrn_reflns_limit_k_max 15
_diffrn_reflns_limit_k_min -15
_diffrn_reflns_limit_l_max 18
_diffrn_reflns_limit_l_min -12
_diffrn_reflns_number 9089
_diffrn_reflns_point_group_measured_fraction_full 1.000
_diffrn_reflns_point_group_measured_fraction_max 0.981
_diffrn_reflns_theta_full 25.242
_diffrn_reflns_theta_max 28.059
_diffrn_reflns_theta_min 2.249
_exptl_absorpt_coefficient_mu 1.213
_exptl_absorpt_correction_T_max 0.78
_exptl_absorpt_correction_T_min 0.71
_exptl_absorpt_correction_type multi-scan
_exptl_absorpt_process_details 'SADABS, Bruker-2018'
_exptl_crystal_density_diffrn 1.560
_exptl_crystal_description block
_exptl_crystal_F_000 900
_exptl_crystal_size_max 0.300
_exptl_crystal_size_mid 0.250
_exptl_crystal_size_min 0.220
_refine_diff_density_max 0.821
_refine_diff_density_min -0.390
_refine_diff_density_rms 0.087
_refine_ls_abs_structure_details
;
 Refined as an inversion twin.
;
_refine_ls_abs_structure_Flack 0.02(2)
_refine_ls_extinction_method none
_refine_ls_goodness_of_fit_ref 1.034
_refine_ls_hydrogen_treatment constr
_refine_ls_matrix_type full
_refine_ls_number_parameters 256
_refine_ls_number_reflns 4285
_refine_ls_number_restraints 0
_refine_ls_restrained_S_all 1.034
_refine_ls_R_factor_all 0.0558
_refine_ls_R_factor_gt 0.0472
_refine_ls_shift/su_max 0.000
_refine_ls_shift/su_mean 0.000
_refine_ls_structure_factor_coef Fsqd
_refine_ls_weighting_details 'w=1/[\s^2^(Fo^2^)+(0.077P)^2^] where P=(Fo^2^+2Fc^2^)/3'
_refine_ls_weighting_scheme calc
_refine_ls_wR_factor_gt 0.1191
_refine_ls_wR_factor_ref 0.1218
_reflns_Friedel_coverage 0.768
_reflns_Friedel_fraction_full 1.000
_reflns_Friedel_fraction_max 0.982
_reflns_number_gt 3681
_reflns_number_total 4285
_reflns_threshold_expression 'I > 2\s(I)'
_cod_data_source_file d2dt03787d2.cif
_cod_data_source_block R-2-Cu
_cod_depositor_comments 'Adding full bibliography for 7712168--7712171.cif.'
_cod_database_code 7712170
_shelx_shelxl_version_number 2014/7
_shelx_space_group_comment
;
The symmetry employed for this shelxl refinement is uniquely defined
by the following loop, which should always be used as a source of
symmetry information in preference to the above space-group names.
They are only intended as comments.
;
_shelx_estimated_absorpt_t_min 0.712
_shelx_estimated_absorpt_t_max 0.776

loop_
_space_group_symop_operation_xyz
'x, y, z'
'-x+1/2, -y, z+1/2'
'-x, y+1/2, -z+1/2'
'x+1/2, -y+1/2, -z'

loop_
_atom_site_label
_atom_site_type_symbol
_atom_site_fract_x
_atom_site_fract_y
_atom_site_fract_z
_atom_site_U_iso_or_equiv
_atom_site_adp_type
_atom_site_occupancy
_atom_site_site_symmetry_order
_atom_site_calc_flag
_atom_site_refinement_flags_posn
_atom_site_refinement_flags_adp
_atom_site_refinement_flags_occupancy
_atom_site_disorder_assembly
_atom_site_disorder_group
C1 C 0.6565(5) 0.7897(4) 0.4124(4) 0.0326(11) Uani 1 1 d . . . . .
H1 H 0.6195 0.8343 0.3662 0.039 Uiso 1 1 calc R U . . .
C2 C 0.7643(5) 0.8210(4) 0.4515(4) 0.0331(11) Uani 1 1 d . . . . .
H2 H 0.7999 0.8850 0.4280 0.040 Uiso 1 1 calc R U . . .
C3 C 0.7669(5) 0.6709(4) 0.5510(4) 0.0318(11) Uani 1 1 d . . . . .
H3 H 0.8032 0.6293 0.5997 0.038 Uiso 1 1 calc R U . . .
C4 C 0.6598(4) 0.6341(4) 0.5115(4) 0.0313(10) Uani 1 1 d . . . . .
C5 C 0.5954(4) 0.5324(4) 0.5400(4) 0.0296(10) Uani 1 1 d . . . . .
C6 C 0.6337(4) 0.4608(4) 0.6128(4) 0.0311(10) Uani 1 1 d . . . . .
H6 H 0.7024 0.4759 0.6479 0.037 Uiso 1 1 calc R U . . .
C7 C 0.5672(4) 0.3649(4) 0.6329(3) 0.0296(10) Uani 1 1 d . . . . .
C8 C 0.4641(5) 0.3466(3) 0.5778(4) 0.0309(10) Uani 1 1 d . . . . .
C9 C 0.4317(4) 0.4248(4) 0.5086(4) 0.0307(10) Uani 1 1 d . . . . .
H9 H 0.3623 0.4134 0.4735 0.037 Uiso 1 1 calc R U . . .
C10 C 0.6032(5) 0.2813(4) 0.7090(4) 0.0342(11) Uani 1 1 d . . . . .
H10A H 0.6101 0.3170 0.7723 0.041 Uiso 1 1 calc R U . . .
H10B H 0.6796 0.2502 0.6922 0.041 Uiso 1 1 calc R U . . .
C11 C 0.5092(4) 0.1882(4) 0.7140(4) 0.0315(11) Uani 1 1 d . . . . .
H11 H 0.5243 0.1313 0.7635 0.038 Uiso 1 1 calc R U . . .
C12 C 0.3833(5) 0.2368(4) 0.7150(4) 0.0346(11) Uani 1 1 d . . . . .
H12A H 0.3769 0.3080 0.7473 0.041 Uiso 1 1 calc R U . . .
H12B H 0.3228 0.1860 0.7376 0.041 Uiso 1 1 calc R U . . .
C13 C 0.3960(4) 0.2436(4) 0.6002(4) 0.0337(11) Uani 1 1 d . . . . .
H13 H 0.3234 0.2320 0.5623 0.040 Uiso 1 1 calc R U . . .
C14 C 0.4820(5) 0.1425(4) 0.6075(4) 0.0355(10) Uani 1 1 d . . . . .
C15 C 0.5826(5) 0.1334(5) 0.5347(4) 0.0372(11) Uani 1 1 d . . . . .
H15A H 0.6241 0.0652 0.5451 0.056 Uiso 1 1 calc R U . . .
H15B H 0.6360 0.1943 0.5435 0.056 Uiso 1 1 calc R U . . .
H15C H 0.5514 0.1349 0.4693 0.056 Uiso 1 1 calc R U . . .
C16 C 0.4168(5) 0.0321(4) 0.6092(4) 0.0398(12) Uani 1 1 d . . . . .
H16A H 0.3912 0.0138 0.5442 0.060 Uiso 1 1 calc R U . . .
H16B H 0.3493 0.0375 0.6516 0.060 Uiso 1 1 calc R U . . .
H16C H 0.4690 -0.0245 0.6330 0.060 Uiso 1 1 calc R U . . .
Cu1 Cu 0.45521(5) 0.63023(5) 0.38917(4) 0.03040(18) Uani 1 1 d . . . . .
N1 N 0.6049(4) 0.6942(3) 0.4414(3) 0.0294(9) Uani 1 1 d . . . . .
N2 N 0.4946(4) 0.5158(3) 0.4896(3) 0.0288(8) Uani 1 1 d . . . . .
N3 N 0.8188(4) 0.7645(3) 0.5206(3) 0.0312(9) Uani 1 1 d . . . . .
N4 N 0.3070(4) 0.5128(3) 0.2632(3) 0.0319(9) Uani 1 1 d . . . . .
N5 N 0.4865(5) 0.7538(4) 0.2127(4) 0.0495(13) Uani 1 1 d . . . . .
O1 O 0.3062(3) 0.5581(3) 0.3493(3) 0.0327(8) Uani 1 1 d . . . . .
O2 O 0.2131(3) 0.4836(3) 0.2285(3) 0.0376(8) Uani 1 1 d . . . . .
O3 O 0.4029(3) 0.5023(3) 0.2222(3) 0.0404(9) Uani 1 1 d . . . . .
O4 O 0.4232(3) 0.7481(3) 0.2924(3) 0.0433(9) Uani 1 1 d . . . . .
O5 O 0.4338(5) 0.8132(4) 0.1482(3) 0.0562(12) Uani 1 1 d . . . . .
O6 O 0.5745(3) 0.6909(4) 0.2102(3) 0.0458(10) Uani 1 1 d . . . . .

loop_
_atom_site_aniso_label
_atom_site_aniso_U_11
_atom_site_aniso_U_22
_atom_site_aniso_U_33
_atom_site_aniso_U_23
_atom_site_aniso_U_13
_atom_site_aniso_U_12
C1 0.036(3) 0.026(2) 0.036(3) -0.004(2) 0.006(2) 0.0043(19)
C2 0.038(3) 0.027(2) 0.034(3) -0.005(2) 0.003(2) 0.004(2)
C3 0.034(3) 0.027(2) 0.035(3) -0.009(2) 0.007(2) -0.0041(19)
C4 0.034(2) 0.0248(18) 0.035(2) 0.002(2) -0.005(2) -0.003(2)
C5 0.033(3) 0.027(2) 0.029(2) -0.004(2) 0.004(2) -0.0017(19)
C6 0.035(2) 0.0227(18) 0.036(2) -0.007(2) -0.008(2) -0.0037(17)
C7 0.027(2) 0.0269(19) 0.035(2) -0.004(2) 0.0082(17) -0.0034(19)
C8 0.033(2) 0.025(2) 0.034(2) -0.0026(18) 0.004(2) -0.0040(19)
C9 0.030(2) 0.026(2) 0.036(3) -0.003(2) -0.007(2) 0.0025(18)
C10 0.034(3) 0.031(2) 0.038(3) -0.004(2) -0.005(2) 0.003(2)
C11 0.031(2) 0.027(2) 0.036(3) -0.003(2) 0.005(2) -0.0044(19)
C12 0.033(3) 0.029(2) 0.041(3) 0.002(2) 0.008(2) -0.002(2)
C13 0.032(2) 0.029(2) 0.040(3) -0.002(2) -0.008(2) 0.0056(18)
C14 0.037(3) 0.030(2) 0.039(3) -0.005(2) -0.010(2) 0.0062(19)
C15 0.042(3) 0.031(2) 0.038(3) 0.002(2) -0.006(2) -0.003(2)
C16 0.043(3) 0.034(2) 0.042(3) -0.005(3) -0.012(3) 0.002(2)
Cu1 0.0318(3) 0.0266(3) 0.0328(3) -0.0033(3) -0.0065(3) 0.0036(2)
N1 0.034(2) 0.0202(17) 0.034(2) 0.0023(17) 0.0080(18) 0.0022(16)
N2 0.029(2) 0.0274(17) 0.030(2) 0.0051(17) 0.0062(17) -0.0040(15)
N3 0.032(2) 0.0250(18) 0.037(2) 0.0026(18) 0.0062(18) 0.0048(16)
N4 0.034(2) 0.0249(17) 0.036(2) -0.0061(18) -0.0042(19) 0.0052(17)
N5 0.056(3) 0.049(3) 0.043(3) -0.013(2) 0.010(3) -0.003(3)
O1 0.0350(18) 0.0284(15) 0.0346(18) 0.0042(15) -0.0064(15) 0.0033(14)
O2 0.034(2) 0.0384(18) 0.041(2) 0.0026(17) -0.0089(16) 0.0035(16)
O3 0.037(2) 0.0406(19) 0.044(2) -0.0014(18) 0.0111(18) 0.0055(16)
O4 0.047(2) 0.0402(19) 0.043(2) 0.0149(18) 0.0003(18) -0.0004(17)
O5 0.076(3) 0.050(2) 0.042(2) -0.005(2) -0.012(2) 0.006(2)
O6 0.041(2) 0.059(2) 0.037(2) -0.0047(19) 0.0112(18) -0.0032(19)

loop_
_atom_type_symbol
_atom_type_description
_atom_type_scat_dispersion_real
_atom_type_scat_dispersion_imag
_atom_type_scat_source
C C 0.0033 0.0016 'International Tables Vol C Tables 4.2.6.8 and 6.1.1.4'
H H 0.0000 0.0000 'International Tables Vol C Tables 4.2.6.8 and 6.1.1.4'
N N 0.0061 0.0033 'International Tables Vol C Tables 4.2.6.8 and 6.1.1.4'
O O 0.0106 0.0060 'International Tables Vol C Tables 4.2.6.8 and 6.1.1.4'
Cu Cu 0.3201 1.2651 'International Tables Vol C Tables 4.2.6.8 and 6.1.1.4'

loop_
_geom_angle_atom_site_label_1
_geom_angle_atom_site_label_2
_geom_angle_atom_site_label_3
_geom_angle
_geom_angle_site_symmetry_1
_geom_angle_site_symmetry_3
_geom_angle_publ_flag
N1 C1 C2 120.0(5) . . ?
N1 C1 H1 120.0 . . ?
C2 C1 H1 120.0 . . ?
N3 C2 C1 123.1(5) . . ?
N3 C2 H2 118.5 . . ?
C1 C2 H2 118.5 . . ?
N3 C3 C4 121.9(5) . . ?
N3 C3 H3 119.0 . . ?
C4 C3 H3 119.0 . . ?
N1 C4 C3 119.9(4) . . ?
N1 C4 C5 114.0(4) . . ?
C3 C4 C5 126.1(4) . . ?
N2 C5 C6 122.5(4) . . ?
N2 C5 C4 113.9(4) . . ?
C6 C5 C4 123.6(4) . . ?
C5 C6 C7 119.1(4) . . ?
C5 C6 H6 120.4 . . ?
C7 C6 H6 120.4 . . ?
C8 C7 C6 117.9(5) . . ?
C8 C7 C10 119.2(4) . . ?
C6 C7 C10 122.9(4) . . ?
C9 C8 C7 118.5(4) . . ?
C9 C8 C13 124.8(5) . . ?
C7 C8 C13 116.7(4) . . ?
N2 C9 C8 123.6(4) . . ?
N2 C9 H9 118.2 . . ?
C8 C9 H9 118.2 . . ?
C7 C10 C11 109.5(4) . . ?
C7 C10 H10A 109.8 . . ?
C11 C10 H10A 109.8 . . ?
C7 C10 H10B 109.8 . . ?
C11 C10 H10B 109.8 . . ?
H10A C10 H10B 108.2 . . ?
C12 C11 C10 110.9(4) . . ?
C12 C11 C14 87.8(4) . . ?
C10 C11 C14 110.2(4) . . ?
C12 C11 H11 115.0 . . ?
C10 C11 H11 115.0 . . ?
C14 C11 H11 115.0 . . ?
C11 C12 C13 85.8(4) . . ?
C11 C12 H12A 114.4 . . ?
C13 C12 H12A 114.4 . . ?
C11 C12 H12B 114.4 . . ?
C13 C12 H12B 114.4 . . ?
H12A C12 H12B 111.5 . . ?
C8 C13 C14 110.1(4) . . ?
C8 C13 C12 107.0(4) . . ?
C14 C13 C12 87.3(4) . . ?
C8 C13 H13 116.2 . . ?
C14 C13 H13 116.2 . . ?
C12 C13 H13 116.2 . . ?
C15 C14 C16 108.0(4) . . ?
C15 C14 C13 118.8(4) . . ?
C16 C14 C13 112.6(4) . . ?
C15 C14 C11 118.8(4) . . ?
C16 C14 C11 112.6(4) . . ?
C13 C14 C11 84.6(4) . . ?
C14 C15 H15A 109.5 . . ?
C14 C15 H15B 109.5 . . ?
H15A C15 H15B 109.5 . . ?
C14 C15 H15C 109.5 . . ?
H15A C15 H15C 109.5 . . ?
H15B C15 H15C 109.5 . . ?
C14 C16 H16A 109.5 . . ?
C14 C16 H16B 109.5 . . ?
H16A C16 H16B 109.5 . . ?
C14 C16 H16C 109.5 . . ?
H16A C16 H16C 109.5 . . ?
H16B C16 H16C 109.5 . . ?
O1 Cu1 O4 88.76(15) . . ?
O1 Cu1 N1 174.37(16) . . ?
O4 Cu1 N1 96.57(16) . . ?
O1 Cu1 N2 94.19(15) . . ?
O4 Cu1 N2 177.02(17) . . ?
N1 Cu1 N2 80.47(16) . . ?
O1 Cu1 N3 79.86(14) . 4_466 ?
O4 Cu1 N3 80.77(16) . 4_466 ?
N1 Cu1 N3 99.16(16) . 4_466 ?
N2 Cu1 N3 99.31(16) . 4_466 ?
C4 N1 C1 117.9(4) . . ?
C4 N1 Cu1 115.7(3) . . ?
C1 N1 Cu1 126.4(4) . . ?
C9 N2 C5 118.3(4) . . ?
C9 N2 Cu1 125.8(3) . . ?
C5 N2 Cu1 115.8(3) . . ?
C2 N3 C3 117.1(5) . . ?
C2 N3 Cu1 113.6(3) . 4_566 ?
C3 N3 Cu1 125.6(4) . 4_566 ?
O2 N4 O3 124.3(4) . . ?
O2 N4 O1 118.1(4) . . ?
O3 N4 O1 117.6(4) . . ?
O6 N5 O5 133.6(5) . . ?
O6 N5 O4 115.2(5) . . ?
O5 N5 O4 110.4(5) . . ?
N4 O1 Cu1 115.5(3) . . ?
N5 O4 Cu1 119.7(4) . . ?

loop_
_geom_bond_atom_site_label_1
_geom_bond_atom_site_label_2
_geom_bond_distance
_geom_bond_site_symmetry_2
_geom_bond_publ_flag
C1 N1 1.354(6) . ?
C1 C2 1.383(7) . ?
C1 H1 0.9300 . ?
C2 N3 1.318(7) . ?
C2 H2 0.9300 . ?
C3 N3 1.341(6) . ?
C3 C4 1.398(7) . ?
C3 H3 0.9300 . ?
C4 N1 1.353(6) . ?
C4 C5 1.482(7) . ?
C5 N2 1.347(6) . ?
C5 C6 1.388(7) . ?
C6 C7 1.410(6) . ?
C6 H6 0.9300 . ?
C7 C8 1.405(7) . ?
C7 C10 1.506(7) . ?
C8 C9 1.387(7) . ?
C8 C13 1.497(6) . ?
C9 N2 1.336(6) . ?
C9 H9 0.9300 . ?
C10 C11 1.550(7) . ?
C10 H10A 0.9700 . ?
C10 H10B 0.9700 . ?
C11 C12 1.541(7) . ?
C11 C14 1.587(7) . ?
C11 H11 0.9800 . ?
C12 C13 1.576(8) . ?
C12 H12A 0.9700 . ?
C12 H12B 0.9700 . ?
C13 C14 1.566(6) . ?
C13 H13 0.9800 . ?
C14 C15 1.515(7) . ?
C14 C16 1.526(7) . ?
C15 H15A 0.9600 . ?
C15 H15B 0.9600 . ?
C15 H15C 0.9600 . ?
C16 H16A 0.9600 . ?
C16 H16B 0.9600 . ?
C16 H16C 0.9600 . ?
Cu1 O1 1.974(4) . ?
Cu1 O4 1.978(4) . ?
Cu1 N1 1.994(4) . ?
Cu1 N2 2.000(4) . ?
Cu1 N3 2.350(4) 4_466 ?
N3 Cu1 2.350(4) 4_566 ?
N4 O2 1.215(5) . ?
N4 O3 1.227(6) . ?
N4 O1 1.297(5) . ?
N5 O6 1.254(6) . ?
N5 O5 1.284(7) . ?
N5 O4 1.304(6) . ?

loop_
_geom_torsion_atom_site_label_1
_geom_torsion_atom_site_label_2
_geom_torsion_atom_site_label_3
_geom_torsion_atom_site_label_4
_geom_torsion
_geom_torsion_site_symmetry_1
_geom_torsion_site_symmetry_2
_geom_torsion_site_symmetry_3
_geom_torsion_site_symmetry_4
_geom_torsion_publ_flag
N1 C1 C2 N3 -3.3(7) . . . . ?
N3 C3 C4 N1 -0.8(7) . . . . ?
N3 C3 C4 C5 -179.9(5) . . . . ?
N1 C4 C5 N2 1.4(6) . . . . ?
C3 C4 C5 N2 -179.4(5) . . . . ?
N1 C4 C5 C6 -177.7(4) . . . . ?
C3 C4 C5 C6 1.5(8) . . . . ?
N2 C5 C6 C7 2.2(7) . . . . ?
C4 C5 C6 C7 -178.7(5) . . . . ?
C5 C6 C7 C8 -0.2(7) . . . . ?
C5 C6 C7 C10 178.7(4) . . . . ?
C6 C7 C8 C9 -1.6(7) . . . . ?
C10 C7 C8 C9 179.4(5) . . . . ?
C6 C7 C8 C13 179.5(4) . . . . ?
C10 C7 C8 C13 0.6(6) . . . . ?
C7 C8 C9 N2 1.7(8) . . . . ?
C13 C8 C9 N2 -179.6(4) . . . . ?
C8 C7 C10 C11 -2.6(6) . . . . ?
C6 C7 C10 C11 178.6(4) . . . . ?
C7 C10 C11 C12 -45.4(6) . . . . ?
C7 C10 C11 C14 50.2(5) . . . . ?
C10 C11 C12 C13 82.7(4) . . . . ?
C14 C11 C12 C13 -28.1(3) . . . . ?
C9 C8 C13 C14 134.9(5) . . . . ?
C7 C8 C13 C14 -46.3(6) . . . . ?
C9 C8 C13 C12 -131.6(5) . . . . ?
C7 C8 C13 C12 47.2(6) . . . . ?
C11 C12 C13 C8 -81.7(4) . . . . ?
C11 C12 C13 C14 28.5(3) . . . . ?
C8 C13 C14 C15 -40.5(6) . . . . ?
C12 C13 C14 C15 -147.7(4) . . . . ?
C8 C13 C14 C16 -168.2(5) . . . . ?
C12 C13 C14 C16 84.6(5) . . . . ?
C8 C13 C14 C11 79.5(4) . . . . ?
C12 C13 C14 C11 -27.7(3) . . . . ?
C12 C11 C14 C15 148.4(4) . . . . ?
C10 C11 C14 C15 37.0(6) . . . . ?
C12 C11 C14 C16 -84.0(4) . . . . ?
C10 C11 C14 C16 164.6(4) . . . . ?
C12 C11 C14 C13 28.4(4) . . . . ?
C10 C11 C14 C13 -83.1(4) . . . . ?
C3 C4 N1 C1 -0.6(7) . . . . ?
C5 C4 N1 C1 178.7(4) . . . . ?
C3 C4 N1 Cu1 178.4(4) . . . . ?
C5 C4 N1 Cu1 -2.3(5) . . . . ?
C2 C1 N1 C4 2.5(7) . . . . ?
C2 C1 N1 Cu1 -176.4(3) . . . . ?
C8 C9 N2 C5 0.3(7) . . . . ?
C8 C9 N2 Cu1 178.6(4) . . . . ?
C6 C5 N2 C9 -2.3(7) . . . . ?
C4 C5 N2 C9 178.5(4) . . . . ?
C6 C5 N2 Cu1 179.3(4) . . . . ?
C4 C5 N2 Cu1 0.1(5) . . . . ?
C1 C2 N3 C3 1.9(7) . . . . ?
C1 C2 N3 Cu1 -157.8(4) . . . 4_566 ?
C4 C3 N3 C2 0.1(7) . . . . ?
C4 C3 N3 Cu1 157.1(4) . . . 4_566 ?
O2 N4 O1 Cu1 -168.1(3) . . . . ?
O3 N4 O1 Cu1 12.0(5) . . . . ?
O6 N5 O4 Cu1 -9.0(6) . . . . ?
O5 N5 O4 Cu1 162.1(4) . . . . ?
